data_2208502
loop_
_publ_author_name
'Hai-Qing Sun'
'Wen-Tao Yu'
'Duo-Rong Yuan'
'Xin-Qiang Wang'
'Li-Qiang Liu'

_publ_section_title
;
 Zinc cadmium selenocyanate
;
_journal_coeditor_code BR2002
_journal_issue 4
_journal_name_full 'Acta Crystallographica Section E'
_journal_page_first i88
_journal_page_last i90
_journal_paper_doi 10.1107/S1600536806008610
_journal_volume 62
_journal_year 2006
_chemical_formula_iupac '[Zn Cd (Se C N)4]'
_chemical_formula_structural 'Zn Cd (Se C N)4'
_chemical_formula_sum 'C4 Cd N4 Se4 Zn'
_chemical_formula_weight 597.69
_chemical_name_common
;
zinc cadmium selenocyanate
;
_chemical_name_systematic
;
poly[tetra-\m~2~-selenocyanato-cadmium(II)zinc(II)]
;
_space_group_IT_number 82
_symmetry_cell_setting tetragonal
_symmetry_space_group_name_Hall 'I -4'
_symmetry_space_group_name_H-M 'I -4'
_atom_sites_solution_primary direct
_atom_sites_solution_secondary difmap
_audit_creation_method SHELXL-97
_cell_angle_alpha 90.00
_cell_angle_beta 90.00
_cell_angle_gamma 90.00
_cell_formula_units_Z 2
_cell_length_a 11.3310(6)
_cell_length_b 11.3310(6)
_cell_length_c 4.6314(8)
_cell_measurement_reflns_used 48
_cell_measurement_temperature 291(2)
_cell_measurement_theta_max 15.65
_cell_measurement_theta_min 5.08
_cell_volume 594.63(11)
_computing_cell_refinement XSCANS
_computing_data_collection 'XSCANS (Bruker,1996)'
_computing_data_reduction 'SHELXTL (Bruker, 1997)'
_computing_molecular_graphics SHELXTL
_computing_publication_material SHELXTL
_computing_structure_refinement SHELXTL
_computing_structure_solution SHELXTL
_diffrn_ambient_temperature 291(2)
_diffrn_measured_fraction_theta_full 1.000
_diffrn_measured_fraction_theta_max 1.000
_diffrn_measurement_device_type 'Bruker P4'
_diffrn_measurement_method \w
_diffrn_radiation_monochromator graphite
_diffrn_radiation_source 'fine-focus sealed tube'
_diffrn_radiation_type MoK\a
_diffrn_radiation_wavelength 0.71073
_diffrn_reflns_av_R_equivalents 0.0139
_diffrn_reflns_av_sigmaI/netI 0.0231
_diffrn_reflns_limit_h_max 15
_diffrn_reflns_limit_h_min -15
_diffrn_reflns_limit_k_max 15
_diffrn_reflns_limit_k_min -15
_diffrn_reflns_limit_l_max 6
_diffrn_reflns_limit_l_min -6
_diffrn_reflns_number 2112
_diffrn_reflns_theta_full 29.82
_diffrn_reflns_theta_max 29.82
_diffrn_reflns_theta_min 2.54
_diffrn_standards_decay_% 0
_diffrn_standards_interval_count 97
_diffrn_standards_number 3
_exptl_absorpt_coefficient_mu 16.011
_exptl_absorpt_correction_T_max 0.203
_exptl_absorpt_correction_T_min 0.107
_exptl_absorpt_correction_type multi-scan
_exptl_absorpt_process_details '(XSCANS; Bruker, 1996)'
_exptl_crystal_colour colourless
_exptl_crystal_density_diffrn 3.338
_exptl_crystal_density_method 'not measured'
_exptl_crystal_description prism
_exptl_crystal_F_000 532
_exptl_crystal_size_max 0.18
_exptl_crystal_size_mid 0.12
_exptl_crystal_size_min 0.10
_refine_diff_density_max 0.535
_refine_diff_density_min -0.542
_refine_ls_abs_structure_details 'Flack (1983)'
_refine_ls_abs_structure_Flack 0.00(3)
_refine_ls_extinction_coef 0.0079(7)
_refine_ls_extinction_expression Fc^*^=kFc[1+0.001xFc^2^\l^3^/sin(2\q)]^-1/4^
_refine_ls_extinction_method SHELXTL
_refine_ls_goodness_of_fit_ref 1.085
_refine_ls_matrix_type full
_refine_ls_number_parameters 33
_refine_ls_number_reflns 867
_refine_ls_number_restraints 0
_refine_ls_restrained_S_all 1.085
_refine_ls_R_factor_all 0.0375
_refine_ls_R_factor_gt 0.0326
_refine_ls_shift/su_max 0.000
_refine_ls_shift/su_mean 0.000
_refine_ls_structure_factor_coef Fsqd
_refine_ls_weighting_details 'calc w=1/[\s^2^(Fo^2^)+(0.0301P)^2^+4.6035P] where P=(Fo^2^+2Fc^2^)/3'
_refine_ls_weighting_scheme calc
_refine_ls_wR_factor_gt 0.0719
_refine_ls_wR_factor_ref 0.0747
_reflns_number_gt 801
_reflns_number_total 867
_reflns_threshold_expression I>2\s(I)
_cod_data_source_file br2002.cif
_cod_data_source_block I
_cod_depositor_comments
;
The following automatic conversions were performed:
'_symmetry_cell_setting' value 'Tetragonal' changed to 'tetragonal'
according to '/home/saulius/struct/CIF-dictionaries/cif_core.dic'
dictionary named 'cif_core.dic' version 2.4.1 from 2010-06-29.

Automatic conversion script
Id: cif_fix_enum 1527 2010-12-29 10:47:43Z saulius 

The following automatic conversions were performed:

'_symmetry_cell_setting' value 'Tetragonal' changed to 'tetragonal'
according to /home/saulius/struct/CIF-dictionaries/cif_core.dic
dictionary named 'cif_core.dic' version 2.4.1 from 2010-06-29.

Automatic conversion script
Id: cif_fix_values 1715 2011-07-08 13:25:40Z adriana 
;
_cod_database_code 2208502

loop_
_symmetry_equiv_pos_as_xyz
'x, y, z'
'-x, -y, z'
'y, -x, -z'
'-y, x, -z'
'x+1/2, y+1/2, z+1/2'
'-x+1/2, -y+1/2, z+1/2'
'y+1/2, -x+1/2, -z+1/2'
'-y+1/2, x+1/2, -z+1/2'

loop_
_atom_site_type_symbol
_atom_site_label
_atom_site_fract_x
_atom_site_fract_y
_atom_site_fract_z
_atom_site_U_iso_or_equiv
_atom_site_adp_type
_atom_site_calc_flag
_atom_site_refinement_flags
_atom_site_occupancy
Cd Cd1 0.0000 0.0000 0.0000 0.0346(3) Uani d S 1
Zn Zn1 0.0000 0.5000 0.2500 0.0330(4) Uani d S 1
Se Se1 -0.12213(6) 0.15345(6) -0.31725(16) 0.0369(2) Uani d . 1
N N1 -0.0449(5) 0.3641(5) 0.0130(17) 0.0398(12) Uani d . 1
C C1 -0.0737(6) 0.2820(5) -0.1120(15) 0.0326(13) Uani d . 1

loop_
_atom_site_aniso_label
_atom_site_aniso_U_11
_atom_site_aniso_U_22
_atom_site_aniso_U_33
_atom_site_aniso_U_12
_atom_site_aniso_U_13
_atom_site_aniso_U_23
Cd1 0.0283(3) 0.0283(3) 0.0471(6) 0.000 0.000 0.000
Zn1 0.0273(4) 0.0273(4) 0.0444(10) 0.000 0.000 0.000
Se1 0.0366(4) 0.0310(3) 0.0429(4) 0.0011(3) -0.0063(3) -0.0001(3)
N1 0.043(3) 0.029(3) 0.047(3) 0.000(2) -0.003(3) 0.001(3)
C1 0.035(3) 0.024(3) 0.039(3) 0.004(2) 0.003(3) 0.005(3)

loop_
_atom_type_symbol
_atom_type_description
_atom_type_scat_dispersion_real
_atom_type_scat_dispersion_imag
_atom_type_scat_source
C C 0.0033 0.0016 'International Tables Vol C Tables 4.2.6.8 and 6.1.1.4'
N N 0.0061 0.0033 'International Tables Vol C Tables 4.2.6.8 and 6.1.1.4'
Se Se -0.0929 2.2259 'International Tables Vol C Tables 4.2.6.8 and 6.1.1.4'
Zn Zn 0.2839 1.4301 'International Tables Vol C Tables 4.2.6.8 and 6.1.1.4'
Cd Cd -0.8075 1.2024 'International Tables Vol C Tables 4.2.6.8 and 6.1.1.4'

loop_
_geom_angle_atom_site_label_1
_geom_angle_atom_site_label_2
_geom_angle_atom_site_label_3
_geom_angle_site_symmetry_1
_geom_angle_site_symmetry_3
_geom_angle
_geom_angle_publ_flag
Se1 Cd1 Se1 3 2 107.709(16) y
Se1 Cd1 Se1 3 . 107.709(16) ?
Se1 Cd1 Se1 2 . 113.06(3) y
Se1 Cd1 Se1 3 4 113.06(3) ?
Se1 Cd1 Se1 2 4 107.709(16) ?
Se1 Cd1 Se1 . 4 107.709(16) ?
N1 Zn1 N1 . 2_565 111.8(4) y
N1 Zn1 N1 . 8 108.3(2) y
N1 Zn1 N1 2_565 8 108.3(2) ?
N1 Zn1 N1 . 7_455 108.3(2) ?
N1 Zn1 N1 2_565 7_455 108.3(2) ?
N1 Zn1 N1 8 7_455 111.8(4) ?
C1 Se1 Cd1 . . 94.4(2) y
C1 N1 Zn1 . . 176.2(6) y
N1 C1 Se1 . . 178.4(6) y

loop_
_geom_bond_atom_site_label_1
_geom_bond_atom_site_label_2
_geom_bond_site_symmetry_2
_geom_bond_distance
_geom_bond_publ_flag
Cd1 Se1 3 2.6640(7) y
Cd1 Se1 2 2.6640(7) ?
Cd1 Se1 . 2.6640(7) ?
Cd1 Se1 4 2.6640(7) ?
Zn1 N1 . 1.959(7) y
Zn1 N1 2_565 1.959(7) ?
Zn1 N1 8 1.959(7) ?
Zn1 N1 7_455 1.959(7) ?
Se1 C1 . 1.824(7) y
N1 C1 . 1.143(9) y

loop_
_geom_torsion_atom_site_label_1
_geom_torsion_atom_site_label_2
_geom_torsion_atom_site_label_3
_geom_torsion_atom_site_label_4
_geom_torsion_site_symmetry_1
_geom_torsion
Se1 Cd1 Se1 C1 3 -13.8(2)
Se1 Cd1 Se1 C1 2 -132.7(2)
Se1 Cd1 Se1 C1 4 108.4(2)
